data_2222211
loop_
_publ_author_name
'Rao, Xiao-Ping'
'Wu, Yong'
'Song, Zhan-Qian'
'Shang, Shi-Bin'

_publ_section_title
;
 <i>N</i>-Benzylidenenordehydroabietylamine
;
_journal_coeditor_code AT2811
_journal_issue 7
_journal_name_full 'Acta Crystallographica Section E'
_journal_page_first o1639
_journal_paper_doi 10.1107/S1600536809022909
_journal_volume 65
_journal_year 2009
_chemical_formula_iupac 'C26 H33 N'
_chemical_formula_moiety 'C26 H33 N'
_chemical_formula_sum 'C26 H33 N'
_chemical_formula_weight 359.53
_chemical_name_systematic
;
(1<i>R</i>,4a<i>S</i>,10a<i>R</i>,<i>E</i>)-<i>N</i>-benzylidene-7-isopropyl-
1,4a-dimethyl-1,2,3,4,4a,9,10,10a-octahydrophenanthren-1-amine
;
_space_group_IT_number 4
_symmetry_cell_setting monoclinic
_symmetry_space_group_name_Hall 'P 2yb'
_symmetry_space_group_name_H-M 'P 1 21 1'
_atom_sites_solution_hydrogens geom
_atom_sites_solution_primary direct
_atom_sites_solution_secondary difmap
_audit_creation_method SHELXL-97
_cell_angle_alpha 90.00
_cell_angle_beta 95.90(3)
_cell_angle_gamma 90.00
_cell_formula_units_Z 2
_cell_length_a 12.285(3)
_cell_length_b 5.8940(12)
_cell_length_c 14.994(3)
_cell_measurement_reflns_used 25
_cell_measurement_temperature 293(2)
_cell_measurement_theta_max 13
_cell_measurement_theta_min 10
_cell_volume 1079.9(4)
_computing_cell_refinement 'CAD-4 Software (Enraf--Nonius, 1989)'
_computing_data_collection 'CAD-4 Software (Enraf--Nonius, 1989)'
_computing_data_reduction 'XCAD4 (Harms & Wocadlo, 1995)'
_computing_molecular_graphics 'SHELXTL (Sheldrick, 2008)'
_computing_publication_material 'SHELXTL (Sheldrick, 2008)'
_computing_structure_refinement 'SHELXL97 (Sheldrick, 2008)'
_computing_structure_solution 'SHELXS97 (Sheldrick, 2008)'
_diffrn_ambient_temperature 293(2)
_diffrn_measured_fraction_theta_full 0.997
_diffrn_measured_fraction_theta_max 0.997
_diffrn_measurement_device_type 'Enraf--Nonius CAD-4'
_diffrn_measurement_method \w/2\q
_diffrn_radiation_monochromator graphite
_diffrn_radiation_source 'fine-focus sealed tube'
_diffrn_radiation_type MoK\a
_diffrn_radiation_wavelength 0.71073
_diffrn_reflns_av_R_equivalents 0.0441
_diffrn_reflns_av_sigmaI/netI 0.0331
_diffrn_reflns_limit_h_max 15
_diffrn_reflns_limit_h_min -15
_diffrn_reflns_limit_k_max 7
_diffrn_reflns_limit_k_min 0
_diffrn_reflns_limit_l_max 18
_diffrn_reflns_limit_l_min 0
_diffrn_reflns_number 2435
_diffrn_reflns_theta_full 25.97
_diffrn_reflns_theta_max 25.97
_diffrn_reflns_theta_min 1.37
_diffrn_standards_decay_% 0
_diffrn_standards_interval_count 200
_diffrn_standards_interval_time 120
_diffrn_standards_number 3
_exptl_absorpt_coefficient_mu 0.063
_exptl_absorpt_correction_T_max 0.9814
_exptl_absorpt_correction_T_min 0.9753
_exptl_absorpt_correction_type multi-scan
_exptl_absorpt_process_details '(SADABS; Sheldrick, 1996)'
_exptl_crystal_colour white
_exptl_crystal_density_diffrn 1.106
_exptl_crystal_density_method 'not measured'
_exptl_crystal_description block
_exptl_crystal_F_000 392
_exptl_crystal_size_max 0.40
_exptl_crystal_size_mid 0.30
_exptl_crystal_size_min 0.30
_refine_diff_density_max 0.302
_refine_diff_density_min -0.362
_refine_ls_extinction_method none
_refine_ls_goodness_of_fit_ref 1.036
_refine_ls_hydrogen_treatment constr
_refine_ls_matrix_type full
_refine_ls_number_parameters 244
_refine_ls_number_reflns 2324
_refine_ls_number_restraints 2
_refine_ls_restrained_S_all 1.036
_refine_ls_R_factor_all 0.1102
_refine_ls_R_factor_gt 0.0743
_refine_ls_shift/su_max 0.000
_refine_ls_shift/su_mean 0.000
_refine_ls_structure_factor_coef Fsqd
_refine_ls_weighting_details 'calc w=1/[\s^2^(Fo^2^)+(0.03P)^2^+2.5P] where P=(Fo^2^+2Fc^2^)/3'
_refine_ls_weighting_scheme calc
_refine_ls_wR_factor_gt 0.1489
_refine_ls_wR_factor_ref 0.1993
_reflns_number_gt 1761
_reflns_number_total 2324
_reflns_threshold_expression I>2\s(I)
_cod_data_source_file at2811.cif
_cod_data_source_block I
_cod_original_sg_symbol_H-M 'P 21'
_cod_database_code 2222211
_cod_database_fobs_code 2222211

loop_
_symmetry_equiv_pos_as_xyz
'x, y, z'
'-x, y+1/2, -z'

loop_
_atom_site_type_symbol
_atom_site_label
_atom_site_fract_x
_atom_site_fract_y
_atom_site_fract_z
_atom_site_U_iso_or_equiv
_atom_site_adp_type
_atom_site_calc_flag
_atom_site_refinement_flags
_atom_site_occupancy
_atom_site_disorder_assembly
_atom_site_disorder_group
N N 0.5943(4) 0.1064(10) 0.6722(3) 0.0555(15) Uani d . 1 . .
C C1 0.9610(7) -0.212(2) 0.6297(5) 0.083(3) Uani d . 1 . .
H H1A 1.0249 -0.2959 0.6287 0.100 Uiso calc R 1 . .
C C2 0.8832(7) -0.2846(18) 0.6812(5) 0.080(2) Uani d . 1 . .
H H2A 0.8933 -0.4180 0.7142 0.096 Uiso calc R 1 . .
C C3 0.7893(7) -0.1591(15) 0.6841(4) 0.067(2) Uani d . 1 . .
H H3A 0.7358 -0.2059 0.7197 0.080 Uiso calc R 1 . .
C C4 0.7749(5) 0.0366(14) 0.6340(4) 0.061(2) Uani d D 1 . .
C C5 0.8544(7) 0.1063(16) 0.5820(5) 0.072(2) Uani d . 1 . .
H H5A 0.8454 0.2385 0.5482 0.087 Uiso calc R 1 . .
C C6 0.9483(7) -0.024(2) 0.5807(6) 0.091(3) Uani d . 1 . .
H H6A 1.0027 0.0210 0.5455 0.109 Uiso calc R 1 . .
C C7 0.6712(5) 0.1704(15) 0.6342(4) 0.065(2) Uani d D 1 . .
H H7A 0.6656 0.3083 0.6040 0.078 Uiso calc R 1 . .
C C8 0.4875(7) 0.2395(12) 0.6683(4) 0.0573(19) Uani d . 1 . .
C C9 0.4313(5) 0.1432(11) 0.7462(3) 0.0460(15) Uani d . 1 . .
H H9A 0.4370 -0.0218 0.7401 0.055 Uiso calc R 1 . .
C C10 0.3056(5) 0.1900(11) 0.7458(4) 0.0436(14) Uani d . 1 . .
C C11 0.2496(5) 0.1195(14) 0.6530(4) 0.0552(17) Uani d . 1 . .
H H11A 0.1732 0.1639 0.6486 0.066 Uiso calc R 1 . .
H H11B 0.2524 -0.0443 0.6476 0.066 Uiso calc R 1 . .
C C12 0.3039(6) 0.2281(15) 0.5748(4) 0.068(2) Uani d . 1 . .
H H12A 0.2670 0.1766 0.5181 0.082 Uiso calc R 1 . .
H H12B 0.2970 0.3919 0.5774 0.082 Uiso calc R 1 . .
C C13 0.4198(5) 0.1662(15) 0.5803(4) 0.0613(19) Uani d . 1 . .
H H13A 0.4517 0.2347 0.5302 0.074 Uiso calc R 1 . .
H H13B 0.4254 0.0029 0.5743 0.074 Uiso calc R 1 . .
C C14 0.4894(5) 0.1957(14) 0.8384(4) 0.0567(17) Uani d . 1 . .
H H14A 0.5680 0.1840 0.8368 0.068 Uiso calc R 1 . .
H H14B 0.4726 0.3494 0.8556 0.068 Uiso calc R 1 . .
C C15 0.4526(5) 0.0303(16) 0.9058(4) 0.061(2) Uani d . 1 . .
H H15A 0.4719 0.0913 0.9654 0.073 Uiso calc R 1 . .
H H15B 0.4928 -0.1102 0.9015 0.073 Uiso calc R 1 . .
C C16 0.3317(4) -0.0234(11) 0.8955(3) 0.0389(13) Uani d . 1 . .
C C17 0.2618(5) 0.0468(10) 0.8206(3) 0.0412(14) Uani d . 1 . .
C C18 0.2886(5) -0.1458(12) 0.9632(4) 0.0501(16) Uani d . 1 . .
H H18A 0.3349 -0.1858 1.0137 0.060 Uiso calc R 1 . .
C C19 0.1794(5) -0.2108(11) 0.9587(4) 0.0452(14) Uani d . 1 . .
C C20 0.1139(5) -0.1380(13) 0.8849(4) 0.0527(17) Uani d . 1 . .
H H20A 0.0400 -0.1755 0.8800 0.063 Uiso calc R 1 . .
C C21 0.1526(5) -0.0118(13) 0.8179(4) 0.0544(17) Uani d . 1 . .
H H21A 0.1043 0.0352 0.7697 0.065 Uiso calc R 1 . .
C C22 0.5043(8) 0.4935(13) 0.6724(5) 0.079(3) Uani d . 1 . .
H H22A 0.4345 0.5680 0.6689 0.118 Uiso calc R 1 . .
H H22B 0.5428 0.5409 0.6231 0.118 Uiso calc R 1 . .
H H22C 0.5462 0.5328 0.7279 0.118 Uiso calc R 1 . .
C C23 0.2709(7) 0.4386(12) 0.7645(5) 0.068(2) Uani d . 1 . .
H H23A 0.1926 0.4468 0.7627 0.103 Uiso calc R 1 . .
H H23B 0.2952 0.5373 0.7196 0.103 Uiso calc R 1 . .
H H23C 0.3034 0.4848 0.8226 0.103 Uiso calc R 1 . .
C C24 0.1371(6) -0.3531(14) 1.0319(4) 0.0597(19) Uani d . 1 . .
H H24A 0.0603 -0.3865 1.0122 0.072 Uiso calc R 1 . .
C C25 0.1949(7) -0.5788(13) 1.0437(6) 0.080(3) Uani d . 1 . .
H H25A 0.1657 -0.6626 1.0908 0.120 Uiso calc R 1 . .
H H25B 0.2717 -0.5541 1.0592 0.120 Uiso calc R 1 . .
H H25C 0.1839 -0.6633 0.9888 0.120 Uiso calc R 1 . .
C C26 0.1383(7) -0.2230(16) 1.1198(4) 0.082(3) Uani d . 1 . .
H H26A 0.1122 -0.3194 1.1646 0.123 Uiso calc R 1 . .
H H26B 0.0919 -0.0922 1.1111 0.123 Uiso calc R 1 . .
H H26C 0.2117 -0.1755 1.1392 0.123 Uiso calc R 1 . .

loop_
_atom_site_aniso_label
_atom_site_aniso_U_11
_atom_site_aniso_U_22
_atom_site_aniso_U_33
_atom_site_aniso_U_12
_atom_site_aniso_U_13
_atom_site_aniso_U_23
N 0.066(3) 0.048(3) 0.056(3) -0.002(3) 0.022(3) -0.004(3)
C1 0.070(5) 0.115(9) 0.063(5) 0.016(6) 0.002(4) -0.023(6)
C2 0.100(6) 0.076(6) 0.063(4) -0.008(6) 0.004(4) 0.004(5)
C3 0.087(5) 0.065(5) 0.048(4) -0.012(5) 0.006(4) -0.012(4)
C4 0.067(4) 0.070(5) 0.044(3) -0.018(4) -0.001(3) -0.007(4)
C5 0.088(5) 0.068(6) 0.062(4) -0.010(5) 0.011(4) 0.007(4)
C6 0.075(6) 0.127(10) 0.069(5) -0.022(7) 0.003(4) 0.000(7)
C7 0.070(4) 0.073(5) 0.055(4) -0.017(4) 0.020(3) 0.004(4)
C8 0.095(5) 0.036(4) 0.041(3) -0.001(4) 0.008(3) -0.003(3)
C9 0.076(4) 0.030(3) 0.031(3) -0.013(3) 0.000(3) -0.001(3)
C10 0.061(4) 0.033(3) 0.036(3) 0.011(3) 0.002(2) 0.004(3)
C11 0.062(4) 0.063(5) 0.040(3) 0.005(4) 0.002(3) 0.006(3)
C12 0.096(5) 0.066(5) 0.040(3) -0.002(5) 0.000(3) 0.013(4)
C13 0.078(4) 0.073(5) 0.034(3) -0.012(5) 0.012(3) 0.004(4)
C14 0.067(4) 0.056(4) 0.044(3) -0.014(4) -0.005(3) -0.001(3)
C15 0.054(4) 0.091(6) 0.038(3) -0.022(4) 0.000(3) 0.005(4)
C16 0.044(3) 0.038(3) 0.035(3) 0.000(3) 0.005(2) -0.003(3)
C17 0.059(4) 0.035(3) 0.031(3) 0.001(3) 0.008(2) -0.002(3)
C18 0.060(4) 0.051(4) 0.037(3) -0.003(3) -0.006(3) 0.005(3)
C19 0.057(3) 0.040(4) 0.041(3) -0.002(3) 0.012(3) -0.007(3)
C20 0.046(3) 0.063(5) 0.048(3) -0.004(4) 0.003(3) -0.008(4)
C21 0.063(4) 0.058(5) 0.041(3) 0.013(4) -0.004(3) -0.004(3)
C22 0.134(8) 0.036(4) 0.069(5) -0.022(5) 0.022(5) 0.004(4)
C23 0.105(6) 0.037(4) 0.068(4) 0.019(4) 0.030(4) 0.001(4)
C24 0.062(4) 0.067(5) 0.052(3) -0.015(4) 0.015(3) -0.006(4)
C25 0.109(6) 0.038(4) 0.099(6) -0.006(5) 0.031(5) 0.010(4)
C26 0.135(7) 0.069(6) 0.045(4) -0.015(6) 0.024(4) 0.005(4)

loop_
_atom_type_symbol
_atom_type_description
_atom_type_scat_dispersion_real
_atom_type_scat_dispersion_imag
_atom_type_scat_source
C C 0.0033 0.0016 'International Tables Vol C Tables 4.2.6.8 and 6.1.1.4'
H H 0.0000 0.0000 'International Tables Vol C Tables 4.2.6.8 and 6.1.1.4'
N N 0.0061 0.0033 'International Tables Vol C Tables 4.2.6.8 and 6.1.1.4'

loop_
_geom_angle_atom_site_label_1
_geom_angle_atom_site_label_2
_geom_angle_atom_site_label_3
_geom_angle_site_symmetry_1
_geom_angle_site_symmetry_3
_geom_angle
_geom_angle_publ_flag
C7 N C8 . . 122.1(7) ?
C6 C1 C2 . . 121.9(10) ?
C6 C1 H1A . . 119.1 ?
C2 C1 H1A . . 119.1 ?
C1 C2 C3 . . 119.3(10) ?
C1 C2 H2A . . 120.4 ?
C3 C2 H2A . . 120.4 ?
C2 C3 C4 . . 119.7(8) ?
C2 C3 H3A . . 120.2 ?
C4 C3 H3A . . 120.2 ?
C5 C4 C3 . . 120.0(7) ?
C5 C4 C7 . . 119.9(7) ?
C3 C4 C7 . . 120.1(7) ?
C4 C5 C6 . . 119.0(8) ?
C4 C5 H5A . . 120.5 ?
C6 C5 H5A . . 120.5 ?
C1 C6 C5 . . 120.2(9) ?
C1 C6 H6A . . 119.9 ?
C5 C6 H6A . . 119.9 ?
N C7 C4 . . 122.8(8) ?
N C7 H7A . . 118.6 ?
C4 C7 H7A . . 118.6 ?
C22 C8 N . . 113.3(7) ?
C22 C8 C9 . . 114.1(6) ?
N C8 C9 . . 103.6(5) ?
C22 C8 C13 . . 111.7(7) ?
N C8 C13 . . 105.9(5) ?
C9 C8 C13 . . 107.6(6) ?
C14 C9 C8 . . 114.3(5) ?
C14 C9 C10 . . 109.7(5) ?
C8 C9 C10 . . 117.1(5) ?
C14 C9 H9A . . 104.8 ?
C8 C9 H9A . . 104.8 ?
C10 C9 H9A . . 104.8 ?
C17 C10 C11 . . 110.6(5) ?
C17 C10 C23 . . 105.2(5) ?
C11 C10 C23 . . 108.1(6) ?
C17 C10 C9 . . 108.5(5) ?
C11 C10 C9 . . 107.6(5) ?
C23 C10 C9 . . 116.9(6) ?
C10 C11 C12 . . 112.6(6) ?
C10 C11 H11A . . 109.1 ?
C12 C11 H11A . . 109.1 ?
C10 C11 H11B . . 109.1 ?
C12 C11 H11B . . 109.1 ?
H11A C11 H11B . . 107.8 ?
C13 C12 C11 . . 110.3(6) ?
C13 C12 H12A . . 109.6 ?
C11 C12 H12A . . 109.6 ?
C13 C12 H12B . . 109.6 ?
C11 C12 H12B . . 109.6 ?
H12A C12 H12B . . 108.1 ?
C12 C13 C8 . . 114.4(6) ?
C12 C13 H13A . . 108.7 ?
C8 C13 H13A . . 108.7 ?
C12 C13 H13B . . 108.7 ?
C8 C13 H13B . . 108.7 ?
H13A C13 H13B . . 107.6 ?
C15 C14 C9 . . 109.4(5) ?
C15 C14 H14A . . 109.8 ?
C9 C14 H14A . . 109.8 ?
C15 C14 H14B . . 109.8 ?
C9 C14 H14B . . 109.8 ?
H14A C14 H14B . . 108.2 ?
C14 C15 C16 . . 115.3(5) ?
C14 C15 H15A . . 108.5 ?
C16 C15 H15A . . 108.5 ?
C14 C15 H15B . . 108.5 ?
C16 C15 H15B . . 108.5 ?
H15A C15 H15B . . 107.5 ?
C18 C16 C17 . . 119.2(5) ?
C18 C16 C15 . . 118.5(5) ?
C17 C16 C15 . . 122.3(5) ?
C21 C17 C16 . . 117.5(5) ?
C21 C17 C10 . . 121.7(5) ?
C16 C17 C10 . . 120.8(5) ?
C19 C18 C16 . . 123.0(5) ?
C19 C18 H18A . . 118.5 ?
C16 C18 H18A . . 118.5 ?
C20 C19 C18 . . 115.9(6) ?
C20 C19 C24 . . 122.8(6) ?
C18 C19 C24 . . 121.3(6) ?
C19 C20 C21 . . 122.8(6) ?
C19 C20 H20A . . 118.6 ?
C21 C20 H20A . . 118.6 ?
C20 C21 C17 . . 121.5(6) ?
C20 C21 H21A . . 119.3 ?
C17 C21 H21A . . 119.3 ?
C8 C22 H22A . . 109.5 ?
C8 C22 H22B . . 109.5 ?
H22A C22 H22B . . 109.5 ?
C8 C22 H22C . . 109.5 ?
H22A C22 H22C . . 109.5 ?
H22B C22 H22C . . 109.5 ?
C10 C23 H23A . . 109.5 ?
C10 C23 H23B . . 109.5 ?
H23A C23 H23B . . 109.5 ?
C10 C23 H23C . . 109.5 ?
H23A C23 H23C . . 109.5 ?
H23B C23 H23C . . 109.5 ?
C25 C24 C19 . . 112.4(6) ?
C25 C24 C26 . . 112.2(7) ?
C19 C24 C26 . . 112.0(6) ?
C25 C24 H24A . . 106.6 ?
C19 C24 H24A . . 106.6 ?
C26 C24 H24A . . 106.6 ?
C24 C25 H25A . . 109.5 ?
C24 C25 H25B . . 109.5 ?
H25A C25 H25B . . 109.5 ?
C24 C25 H25C . . 109.5 ?
H25A C25 H25C . . 109.5 ?
H25B C25 H25C . . 109.5 ?
C24 C26 H26A . . 109.5 ?
C24 C26 H26B . . 109.5 ?
H26A C26 H26B . . 109.5 ?
C24 C26 H26C . . 109.5 ?
H26A C26 H26C . . 109.5 ?
H26B C26 H26C . . 109.5 ?

loop_
_geom_bond_atom_site_label_1
_geom_bond_atom_site_label_2
_geom_bond_site_symmetry_2
_geom_bond_distance
_geom_bond_publ_flag
N C7 . 1.212(7) ?
N C8 . 1.524(9) ?
C1 C6 . 1.331(14) ?
C1 C2 . 1.359(11) ?
C1 H1A . 0.9300 ?
C2 C3 . 1.375(11) ?
C2 H2A . 0.9300 ?
C3 C4 . 1.378(11) ?
C3 H3A . 0.9300 ?
C4 C5 . 1.374(9) ?
C4 C7 . 1.499(7) ?
C5 C6 . 1.387(12) ?
C5 H5A . 0.9300 ?
C6 H6A . 0.9300 ?
C7 H7A . 0.9300 ?
C8 C22 . 1.512(10) ?
C8 C9 . 1.525(9) ?
C8 C13 . 1.547(9) ?
C9 C14 . 1.522(7) ?
C9 C10 . 1.568(8) ?
C9 H9A . 0.9800 ?
C10 C17 . 1.544(8) ?
C10 C11 . 1.545(8) ?
C10 C23 . 1.559(9) ?
C11 C12 . 1.546(9) ?
C11 H11A . 0.9700 ?
C11 H11B . 0.9700 ?
C12 C13 . 1.464(9) ?
C12 H12A . 0.9700 ?
C12 H12B . 0.9700 ?
C13 H13A . 0.9700 ?
C13 H13B . 0.9700 ?
C14 C15 . 1.508(9) ?
C14 H14A . 0.9700 ?
C14 H14B . 0.9700 ?
C15 C16 . 1.510(8) ?
C15 H15A . 0.9700 ?
C15 H15B . 0.9700 ?
C16 C18 . 1.393(8) ?
C16 C17 . 1.405(7) ?
C17 C21 . 1.381(8) ?
C18 C19 . 1.389(8) ?
C18 H18A . 0.9300 ?
C19 C20 . 1.368(8) ?
C19 C24 . 1.515(9) ?
C20 C21 . 1.374(9) ?
C20 H20A . 0.9300 ?
C21 H21A . 0.9300 ?
C22 H22A . 0.9600 ?
C22 H22B . 0.9600 ?
C22 H22C . 0.9600 ?
C23 H23A . 0.9600 ?
C23 H23B . 0.9600 ?
C23 H23C . 0.9600 ?
C24 C25 . 1.509(11) ?
C24 C26 . 1.524(10) ?
C24 H24A . 0.9800 ?
C25 H25A . 0.9600 ?
C25 H25B . 0.9600 ?
C25 H25C . 0.9600 ?
C26 H26A . 0.9600 ?
C26 H26B . 0.9600 ?
C26 H26C . 0.9600 ?

loop_
_geom_torsion_atom_site_label_1
_geom_torsion_atom_site_label_2
_geom_torsion_atom_site_label_3
_geom_torsion_atom_site_label_4
_geom_torsion_site_symmetry_1
_geom_torsion_site_symmetry_2
_geom_torsion_site_symmetry_3
_geom_torsion_site_symmetry_4
_geom_torsion
_geom_torsion_publ_flag
C6 C1 C2 C3 . . . . -1.0(13) ?
C1 C2 C3 C4 . . . . 0.9(12) ?
C2 C3 C4 C5 . . . . -0.5(10) ?
C2 C3 C4 C7 . . . . 177.9(7) ?
C3 C4 C5 C6 . . . . 0.3(11) ?
C7 C4 C5 C6 . . . . -178.2(7) ?
C2 C1 C6 C5 . . . . 0.8(14) ?
C4 C5 C6 C1 . . . . -0.4(13) ?
C8 N C7 C4 . . . . -177.2(6) ?
C5 C4 C7 N . . . . 173.2(7) ?
C3 C4 C7 N . . . . -5.3(11) ?
C7 N C8 C22 . . . . -38.6(9) ?
C7 N C8 C9 . . . . -162.7(6) ?
C7 N C8 C13 . . . . 84.1(8) ?
C22 C8 C9 C14 . . . . -56.7(9) ?
N C8 C9 C14 . . . . 66.8(7) ?
C13 C8 C9 C14 . . . . 178.7(6) ?
C22 C8 C9 C10 . . . . 73.6(9) ?
N C8 C9 C10 . . . . -162.9(5) ?
C13 C8 C9 C10 . . . . -51.0(7) ?
C14 C9 C10 C17 . . . . -56.7(7) ?
C8 C9 C10 C17 . . . . 170.8(5) ?
C14 C9 C10 C11 . . . . -176.4(6) ?
C8 C9 C10 C11 . . . . 51.2(7) ?
C14 C9 C10 C23 . . . . 61.9(7) ?
C8 C9 C10 C23 . . . . -70.5(7) ?
C17 C10 C11 C12 . . . . -170.3(6) ?
C23 C10 C11 C12 . . . . 75.1(7) ?
C9 C10 C11 C12 . . . . -51.9(7) ?
C10 C11 C12 C13 . . . . 58.1(9) ?
C11 C12 C13 C8 . . . . -59.1(9) ?
C22 C8 C13 C12 . . . . -71.4(9) ?
N C8 C13 C12 . . . . 164.8(7) ?
C9 C8 C13 C12 . . . . 54.6(9) ?
C8 C9 C14 C15 . . . . -160.1(6) ?
C10 C9 C14 C15 . . . . 66.1(7) ?
C9 C14 C15 C16 . . . . -41.1(8) ?
C14 C15 C16 C18 . . . . -170.0(6) ?
C14 C15 C16 C17 . . . . 9.6(9) ?
C18 C16 C17 C21 . . . . -0.4(9) ?
C15 C16 C17 C21 . . . . 179.9(6) ?
C18 C16 C17 C10 . . . . 177.8(6) ?
C15 C16 C17 C10 . . . . -1.9(9) ?
C11 C10 C17 C21 . . . . -39.0(8) ?
C23 C10 C17 C21 . . . . 77.4(8) ?
C9 C10 C17 C21 . . . . -156.8(6) ?
C11 C10 C17 C16 . . . . 142.8(6) ?
C23 C10 C17 C16 . . . . -100.8(7) ?
C9 C10 C17 C16 . . . . 25.0(7) ?
C17 C16 C18 C19 . . . . 2.7(10) ?
C15 C16 C18 C19 . . . . -177.6(7) ?
C16 C18 C19 C20 . . . . -3.0(10) ?
C16 C18 C19 C24 . . . . 177.1(7) ?
C18 C19 C20 C21 . . . . 1.2(10) ?
C24 C19 C20 C21 . . . . -179.0(7) ?
C19 C20 C21 C17 . . . . 1.0(11) ?
C16 C17 C21 C20 . . . . -1.3(10) ?
C10 C17 C21 C20 . . . . -179.5(6) ?
C20 C19 C24 C25 . . . . 120.6(7) ?
C18 C19 C24 C25 . . . . -59.6(9) ?
C20 C19 C24 C26 . . . . -112.0(8) ?
C18 C19 C24 C26 . . . . 67.9(8) ?

loop_
_cod_related_entry_id
_cod_related_entry_database
_cod_related_entry_code
1 ChemSpider 24742638
